data_1532200
loop_
_publ_author_name
'Vennstrom, M.'
'Andersson, Y.'

_publ_section_title
;
 Crystal structure properties of Ti3 Sn D
;
_journal_name_full 'Journal of Alloys Compd.'
_journal_page_first 166
_journal_page_last 168
_journal_volume 330
_journal_year 2002
_chemical_formula_sum 'D0.72 Sn Ti3'
_chemical_name_systematic 'Ti3 Sn D0.72'
_space_group_IT_number 194
_symmetry_space_group_name_Hall '-P 6c 2c'
_symmetry_space_group_name_H-M 'P 63/m m c'
_cell_angle_alpha 90
_cell_angle_beta 90
_cell_angle_gamma 120
_cell_formula_units_Z 2
_cell_length_a 5.916
_cell_length_b 5.916
_cell_length_c 4.876
_cell_volume 147.792
_citation_journal_id_ASTM JALCEU
_cod_data_source_file Vennstrom_JALCEU_2002_367.cif
_cod_data_source_block D0.72Sn1Ti3
_cod_original_cell_volume 147.7919
_cod_original_formula_sum 'D0.72 Sn1 Ti3'
_cod_database_code 1532200

loop_
_symmetry_equiv_pos_as_xyz
x,y,z
x-y,x,z+1/2
-y,x-y,z
-x,-y,z+1/2
-x+y,-x,z
y,-x+y,z+1/2
-y,-x,-z+1/2
x-y,-y,-z
x,x-y,-z+1/2
y,x,-z
-x+y,y,-z+1/2
-x,-x+y,-z
-x,-y,-z
-x+y,-x,-z-1/2
y,-x+y,-z
x,y,-z-1/2
x-y,x,-z
-y,x-y,-z-1/2
y,x,z-1/2
-x+y,y,z
-x,-x+y,z-1/2
-y,-x,z
x-y,-y,z-1/2
x,x-y,z

loop_
_atom_site_label
_atom_site_type_symbol
_atom_site_fract_x
_atom_site_fract_y
_atom_site_fract_z
_atom_site_occupancy
_atom_site_U_iso_or_equiv
Sn1 Sn 0.3333 0.6667 0.25 1 0.0
D1 D 0 0 0 0.72 0.0
Ti1 Ti 0.841 0.682 0.25 1 0.0
